data_4029828
loop_
_publ_author_name
'Liu, Jian'
'Wang, Zheng'
'Levin, Aaron'
'Emge, Thomas J.'
'Rablen, Paul R.'
'Floyd, David M.'
'Knapp, Spencer'

_publ_section_title
;
 N-methylimidazole promotes the reaction of homophthalic anhydride with
 imines.
;
_journal_issue 16
_journal_name_full 'The Journal of organic chemistry'
_journal_page_first 7593
_journal_page_last 7599
_journal_paper_doi 10.1021/jo501316m
_journal_volume 79
_journal_year 2014
_chemical_formula_moiety 'C23 H15 N O4, 0.5(C3 H8 O)'
_chemical_formula_sum 'C24.5 H19 N O4.5'
_chemical_formula_weight 399.41
_chemical_name_systematic
; 
 ? 
;
_space_group_IT_number 14
_symmetry_cell_setting monoclinic
_symmetry_space_group_name_Hall '-P 2yn'
_symmetry_space_group_name_H-M 'P 1 21/n 1'
_atom_sites_solution_hydrogens geom
_atom_sites_solution_primary direct
_atom_sites_solution_secondary difmap
_audit_creation_method SHELXL-97
_cell_angle_alpha 90.00
_cell_angle_beta 98.281(1)
_cell_angle_gamma 90.00
_cell_formula_units_Z 4
_cell_length_a 10.2269(6)
_cell_length_b 15.8840(9)
_cell_length_c 12.1416(7)
_cell_measurement_reflns_used 4736
_cell_measurement_temperature 100(2)
_cell_measurement_theta_max 28.91
_cell_measurement_theta_min 2.39
_cell_volume 1951.8(2)
_computing_cell_refinement 'Bruker SAINT'
_computing_data_collection 'Bruker APEX2'
_computing_data_reduction 'Bruker SAINT'
_computing_molecular_graphics 'Bruker SHELXTL'
_computing_publication_material 'Bruker SHELXTL'
_computing_structure_refinement 'SHELXL-97 (Sheldrick, 2008)'
_computing_structure_solution 'SHELXS-97 (Sheldrick, 2008)'
_diffrn_ambient_temperature 100(2)
_diffrn_measured_fraction_theta_full 0.999
_diffrn_measured_fraction_theta_max 0.999
_diffrn_measurement_device_type 'Bruker APEX-II CCD'
_diffrn_measurement_method '\f and \w scans'
_diffrn_radiation_monochromator graphite
_diffrn_radiation_source 'fine-focus sealed tube'
_diffrn_radiation_type MoK\a
_diffrn_radiation_wavelength 0.71073
_diffrn_reflns_av_R_equivalents 0.0485
_diffrn_reflns_av_sigmaI/netI 0.0484
_diffrn_reflns_limit_h_max 13
_diffrn_reflns_limit_h_min -13
_diffrn_reflns_limit_k_max 21
_diffrn_reflns_limit_k_min -21
_diffrn_reflns_limit_l_max 15
_diffrn_reflns_limit_l_min -16
_diffrn_reflns_number 18279
_diffrn_reflns_theta_full 28.28
_diffrn_reflns_theta_max 28.28
_diffrn_reflns_theta_min 2.13
_exptl_absorpt_coefficient_mu 0.094
_exptl_absorpt_correction_T_max 0.7458
_exptl_absorpt_correction_T_min 0.6865
_exptl_absorpt_correction_type multi-scan
_exptl_absorpt_process_details 'Bruker SAINT (SADABS)'
_exptl_crystal_colour colourless
_exptl_crystal_density_diffrn 1.359
_exptl_crystal_density_method 'not measured'
_exptl_crystal_description lathe
_exptl_crystal_F_000 836
_exptl_crystal_size_max 0.22
_exptl_crystal_size_mid 0.18
_exptl_crystal_size_min 0.14
_refine_diff_density_max 0.614
_refine_diff_density_min -0.484
_refine_diff_density_rms 0.068
_refine_ls_extinction_method none
_refine_ls_goodness_of_fit_ref 1.000
_refine_ls_hydrogen_treatment mixed
_refine_ls_matrix_type full
_refine_ls_number_parameters 292
_refine_ls_number_reflns 4845
_refine_ls_number_restraints 42
_refine_ls_restrained_S_all 1.002
_refine_ls_R_factor_all 0.1040
_refine_ls_R_factor_gt 0.0725
_refine_ls_shift/su_max 0.000
_refine_ls_shift/su_mean 0.000
_refine_ls_structure_factor_coef Fsqd
_refine_ls_weighting_details 'calc w=1/[\s^2^(Fo^2^)+(0.0700P)^2^+3.0000P] where P=(Fo^2^+2Fc^2^)/3'
_refine_ls_weighting_scheme calc
_refine_ls_wR_factor_gt 0.1644
_refine_ls_wR_factor_ref 0.1824
_reflns_number_gt 3458
_reflns_number_total 4845
_reflns_threshold_expression >2sigma(I)
_cod_data_source_file jo501316m_si_003.cif
_cod_data_source_block cmpd_15
_cod_depositor_comments
;
The following automatic conversions were performed:

'_symmetry_cell_setting' value 'Monoclinic' changed to 'monoclinic'
according to
/usr/data/users/saulius/crontab/automatic-downloads/rss-feeds/ACS/lib/dictionaries/cif_core.dic
dictionary named 'cif_core.dic' version 2.4.2 from 2011-04-26.

Automatic conversion script
Id: cif_fix_values 2281 2013-09-26 08:29:07Z andrius 

 Adding full bibliography for 4029827--4029828.cif.
;
_cod_original_cell_volume 1951.77(19)
_cod_original_sg_symbol_H-M P2(1)/n
_cod_original_formula_sum 'C24.50 H19 N O4.50'
_cod_database_code 4029828

loop_
_symmetry_equiv_pos_as_xyz
'x, y, z'
'-x+1/2, y+1/2, -z+1/2'
'-x, -y, -z'
'x-1/2, -y-1/2, z-1/2'

loop_
_atom_site_label
_atom_site_type_symbol
_atom_site_fract_x
_atom_site_fract_y
_atom_site_fract_z
_atom_site_U_iso_or_equiv
_atom_site_adp_type
_atom_site_occupancy
_atom_site_symmetry_multiplicity
_atom_site_calc_flag
_atom_site_refinement_flags
_atom_site_disorder_assembly
_atom_site_disorder_group
O1 O 0.63253(18) 0.94298(14) -0.04638(17) 0.0363(5) Uani 1 1 d . . .
O2 O 0.55188(16) 0.89302(12) 0.09899(15) 0.0261(4) Uani 1 1 d . . .
O3 O 0.40415(19) 0.65297(11) 0.35503(17) 0.0335(5) Uani 1 1 d D A .
H3O H 0.429(3) 0.5978(9) 0.355(3) 0.050 Uiso 1 1 d D . .
O4A O 0.3163(6) 0.6283(5) 0.1832(6) 0.0466(15) Uani 0.50 1 d PDU A 1
O4B O 0.2559(6) 0.6234(5) 0.2047(6) 0.0466(15) Uani 0.50 1 d PDU A 2
N1 N 0.0330(2) 0.99771(13) 0.13904(18) 0.0249(5) Uani 1 1 d . . .
C1 C 0.2291(2) 0.79461(14) 0.1458(2) 0.0196(5) Uani 1 1 d . . .
H1 H 0.1920 0.7438 0.1037 0.024 Uiso 1 1 calc R . .
C2 C 0.3392(2) 0.82754(14) 0.0870(2) 0.0191(5) Uani 1 1 d . . .
C3 C 0.3242(2) 0.83316(15) -0.0334(2) 0.0210(5) Uani 1 1 d . . .
C4 C 0.2122(2) 0.80457(15) -0.1041(2) 0.0232(5) Uani 1 1 d . . .
H4 H 0.1433 0.7768 -0.0735 0.028 Uiso 1 1 calc R . .
C5 C 0.2013(3) 0.81647(16) -0.2176(2) 0.0258(5) Uani 1 1 d . . .
H5 H 0.1248 0.7969 -0.2642 0.031 Uiso 1 1 calc R . .
C6 C 0.3006(3) 0.85678(17) -0.2649(2) 0.0285(6) Uani 1 1 d . . .
H6 H 0.2913 0.8651 -0.3432 0.034 Uiso 1 1 calc R . .
C7 C 0.4129(3) 0.88464(17) -0.1974(2) 0.0272(6) Uani 1 1 d . . .
H7 H 0.4816 0.9115 -0.2291 0.033 Uiso 1 1 calc R . .
C8 C 0.4243(2) 0.87302(15) -0.0830(2) 0.0233(5) Uani 1 1 d . . .
C9 C 0.5431(2) 0.90590(16) -0.0137(2) 0.0262(5) Uani 1 1 d . . .
C10 C 0.4497(2) 0.85845(15) 0.1470(2) 0.0207(5) Uani 1 1 d . . .
C11 C 0.4718(2) 0.86416(15) 0.2684(2) 0.0216(5) Uani 1 1 d . . .
C12 C 0.5766(2) 0.91101(16) 0.3258(2) 0.0252(5) Uani 1 1 d . . .
H12 H 0.6378 0.9383 0.2858 0.030 Uiso 1 1 calc R . .
C13 C 0.5909(3) 0.91734(16) 0.4407(2) 0.0279(6) Uani 1 1 d . . .
H13 H 0.6622 0.9486 0.4796 0.033 Uiso 1 1 calc R . .
C14 C 0.5011(3) 0.87818(16) 0.4986(2) 0.0286(6) Uani 1 1 d . . .
H14 H 0.5100 0.8834 0.5773 0.034 Uiso 1 1 calc R . .
C15 C 0.3980(3) 0.83132(16) 0.4423(2) 0.0265(5) Uani 1 1 d . . .
H15 H 0.3366 0.8049 0.4830 0.032 Uiso 1 1 calc R . .
C16 C 0.3830(2) 0.82248(15) 0.3272(2) 0.0214(5) Uani 1 1 d . . .
C17 C 0.2791(2) 0.76552(15) 0.2657(2) 0.0218(5) Uani 1 1 d . A .
H17 H 0.2014 0.7673 0.3071 0.026 Uiso 1 1 calc R . .
C18 C 0.1169(2) 0.85703(14) 0.14444(19) 0.0191(5) Uani 1 1 d . . .
C19 C 0.1337(2) 0.94314(15) 0.1395(2) 0.0221(5) Uani 1 1 d . . .
H19 H 0.2197 0.9647 0.1363 0.027 Uiso 1 1 calc R . .
C20 C -0.0887(2) 0.96832(16) 0.1431(2) 0.0265(6) Uani 1 1 d . . .
H20 H -0.1598 1.0071 0.1411 0.032 Uiso 1 1 calc R . .
C21 C -0.1139(2) 0.88361(17) 0.1500(2) 0.0295(6) Uani 1 1 d . . .
H21 H -0.2007 0.8639 0.1540 0.035 Uiso 1 1 calc R . .
C22 C -0.0103(2) 0.82787(16) 0.1510(2) 0.0263(5) Uani 1 1 d . . .
H22 H -0.0258 0.7691 0.1563 0.032 Uiso 1 1 calc R . .
C23 C 0.3260(3) 0.67304(16) 0.2673(2) 0.0290(6) Uani 1 1 d D . .
O5 O 0.3807(5) 0.4716(4) 0.0931(5) 0.0658(16) Uani 0.50 1 d PDU . .
H5O H 0.364(9) 0.5214(19) 0.111(7) 0.099 Uiso 0.50 1 d PD . .
C24 C 0.5220(8) 0.3778(6) 0.0166(8) 0.070(2) Uani 0.50 1 d PDU . .
H24A H 0.5019 0.3374 0.0727 0.105 Uiso 0.50 1 calc PR . .
H24B H 0.6141 0.3709 0.0044 0.105 Uiso 0.50 1 calc PR . .
H24C H 0.4633 0.3679 -0.0534 0.105 Uiso 0.50 1 calc PR . .
C25 C 0.502(6) 0.4632(17) 0.055(3) 0.092(5) Uani 0.50 1 d PDU . .
H25 H 0.5749 0.4778 0.1167 0.110 Uiso 0.50 1 calc PR . .
C26 C 0.503(5) 0.5219(18) -0.035(3) 0.092(5) Uani 0.50 1 d PDU . .
H26A H 0.4864 0.5788 -0.0085 0.138 Uiso 0.50 1 calc PR . .
H26B H 0.4336 0.5067 -0.0957 0.138 Uiso 0.50 1 calc PR . .
H26C H 0.5891 0.5204 -0.0609 0.138 Uiso 0.50 1 calc PR . .

loop_
_atom_site_aniso_label
_atom_site_aniso_U_11
_atom_site_aniso_U_22
_atom_site_aniso_U_33
_atom_site_aniso_U_23
_atom_site_aniso_U_13
_atom_site_aniso_U_12
O1 0.0236(10) 0.0503(12) 0.0361(11) 0.0034(9) 0.0078(8) -0.0103(9)
O2 0.0168(8) 0.0347(10) 0.0270(9) 0.0016(8) 0.0039(7) -0.0016(7)
O3 0.0324(10) 0.0202(9) 0.0432(12) 0.0006(8) -0.0102(9) 0.0031(8)
O4A 0.070(4) 0.0285(15) 0.035(3) -0.0049(17) -0.016(3) 0.017(3)
O4B 0.070(4) 0.0285(15) 0.035(3) -0.0049(17) -0.016(3) 0.017(3)
N1 0.0223(11) 0.0210(10) 0.0303(11) -0.0023(9) 0.0001(9) 0.0005(9)
C1 0.0163(11) 0.0180(11) 0.0244(12) 0.0014(9) 0.0027(9) -0.0010(9)
C2 0.0177(11) 0.0176(11) 0.0222(12) -0.0003(9) 0.0037(9) 0.0018(9)
C3 0.0185(11) 0.0184(11) 0.0258(12) -0.0002(9) 0.0023(9) 0.0035(9)
C4 0.0209(12) 0.0231(12) 0.0254(13) 0.0009(10) 0.0028(10) 0.0003(10)
C5 0.0251(13) 0.0262(12) 0.0250(13) -0.0047(10) 0.0000(10) -0.0007(10)
C6 0.0336(14) 0.0314(14) 0.0211(12) -0.0010(11) 0.0058(11) 0.0004(11)
C7 0.0267(13) 0.0289(13) 0.0280(13) -0.0005(11) 0.0103(10) -0.0011(11)
C8 0.0206(12) 0.0238(12) 0.0263(13) -0.0007(10) 0.0065(10) 0.0034(10)
C9 0.0223(12) 0.0289(13) 0.0283(14) 0.0011(11) 0.0069(10) 0.0005(10)
C10 0.0144(11) 0.0212(11) 0.0268(12) 0.0024(9) 0.0041(9) 0.0033(9)
C11 0.0193(11) 0.0186(11) 0.0257(13) -0.0003(9) -0.0009(9) 0.0049(9)
C12 0.0208(12) 0.0233(12) 0.0306(14) -0.0002(10) 0.0010(10) 0.0022(10)
C13 0.0274(13) 0.0229(12) 0.0309(14) -0.0033(10) -0.0039(11) 0.0039(11)
C14 0.0347(14) 0.0248(13) 0.0246(13) -0.0039(10) -0.0011(11) 0.0060(11)
C15 0.0291(13) 0.0234(12) 0.0273(13) 0.0012(10) 0.0052(10) 0.0064(11)
C16 0.0221(12) 0.0174(11) 0.0242(12) 0.0007(9) 0.0015(9) 0.0063(9)
C17 0.0210(12) 0.0206(11) 0.0242(12) 0.0031(9) 0.0047(9) 0.0010(9)
C18 0.0177(11) 0.0199(11) 0.0195(11) 0.0002(9) 0.0022(9) 0.0002(9)
C19 0.0169(11) 0.0211(11) 0.0281(13) 0.0006(10) 0.0026(9) -0.0018(9)
C20 0.0168(11) 0.0275(13) 0.0336(14) -0.0044(11) -0.0011(10) 0.0043(10)
C21 0.0161(12) 0.0301(13) 0.0423(16) -0.0044(12) 0.0044(11) -0.0032(10)
C22 0.0220(12) 0.0213(12) 0.0358(14) -0.0015(11) 0.0046(10) -0.0037(10)
C23 0.0365(15) 0.0212(12) 0.0280(14) 0.0023(11) -0.0002(11) 0.0007(11)
O5 0.050(3) 0.078(4) 0.067(4) -0.028(3) 0.000(3) 0.026(3)
C24 0.051(4) 0.079(6) 0.079(6) -0.034(5) 0.010(4) 0.008(4)
C25 0.097(5) 0.108(9) 0.074(11) 0.039(8) 0.025(9) 0.019(7)
C26 0.097(5) 0.108(9) 0.074(11) 0.039(8) 0.025(9) 0.019(7)

loop_
_atom_type_symbol
_atom_type_description
_atom_type_scat_dispersion_real
_atom_type_scat_dispersion_imag
_atom_type_scat_source
C C 0.0033 0.0016 'International Tables Vol C Tables 4.2.6.8 and 6.1.1.4'
H H 0.0000 0.0000 'International Tables Vol C Tables 4.2.6.8 and 6.1.1.4'
N N 0.0061 0.0033 'International Tables Vol C Tables 4.2.6.8 and 6.1.1.4'
O O 0.0106 0.0060 'International Tables Vol C Tables 4.2.6.8 and 6.1.1.4'

loop_
_geom_angle_atom_site_label_1
_geom_angle_atom_site_label_2
_geom_angle_atom_site_label_3
_geom_angle
C9 O2 C10 122.31(19)
C23 O3 H3O 112(2)
C20 N1 C19 119.4(2)
C2 C1 C18 112.54(19)
C2 C1 C17 112.42(19)
C18 C1 C17 110.72(19)
C2 C1 H1 106.9
C18 C1 H1 106.9
C17 C1 H1 106.9
C10 C2 C3 118.8(2)
C10 C2 C1 119.7(2)
C3 C2 C1 121.3(2)
C4 C3 C8 117.5(2)
C4 C3 C2 123.7(2)
C8 C3 C2 118.7(2)
C5 C4 C3 120.5(2)
C5 C4 H4 119.8
C3 C4 H4 119.8
C4 C5 C6 121.1(2)
C4 C5 H5 119.4
C6 C5 H5 119.4
C7 C6 C5 119.6(2)
C7 C6 H6 120.2
C5 C6 H6 120.2
C6 C7 C8 119.5(2)
C6 C7 H7 120.2
C8 C7 H7 120.2
C7 C8 C3 121.7(2)
C7 C8 C9 117.9(2)
C3 C8 C9 120.4(2)
O1 C9 O2 117.2(2)
O1 C9 C8 126.2(2)
O2 C9 C8 116.6(2)
C2 C10 O2 122.9(2)
C2 C10 C11 124.3(2)
O2 C10 C11 112.6(2)
C16 C11 C12 120.1(2)
C16 C11 C10 117.9(2)
C12 C11 C10 121.9(2)
C13 C12 C11 120.0(2)
C13 C12 H12 120.0
C11 C12 H12 120.0
C14 C13 C12 119.9(2)
C14 C13 H13 120.0
C12 C13 H13 120.0
C13 C14 C15 120.3(3)
C13 C14 H14 119.9
C15 C14 H14 119.9
C14 C15 C16 121.0(3)
C14 C15 H15 119.5
C16 C15 H15 119.5
C15 C16 C11 118.6(2)
C15 C16 C17 121.7(2)
C11 C16 C17 119.5(2)
C16 C17 C1 113.69(19)
C16 C17 C23 111.6(2)
C1 C17 C23 110.9(2)
C16 C17 H17 106.7
C1 C17 H17 106.7
C23 C17 H17 106.7
C19 C18 C22 117.1(2)
C19 C18 C1 123.3(2)
C22 C18 C1 119.6(2)
N1 C19 C18 122.5(2)
N1 C19 H19 118.7
C18 C19 H19 118.7
N1 C20 C21 121.8(2)
N1 C20 H20 119.1
C21 C20 H20 119.1
C20 C21 C22 118.6(2)
C20 C21 H21 120.7
C22 C21 H21 120.7
C21 C22 C18 120.5(2)
C21 C22 H22 119.7
C18 C22 H22 119.7
O4A C23 O4B 33.2(4)
O4A C23 O3 120.8(4)
O4B C23 O3 125.9(4)
O4A C23 C17 123.2(4)
O4B C23 C17 116.3(4)
O3 C23 C17 113.9(2)
C25 O5 H5O 114(6)
C25 C24 H24A 109.5
C25 C24 H24B 109.5
H24A C24 H24B 109.5
C25 C24 H24C 109.5
H24A C24 H24C 109.5
H24B C24 H24C 109.5
O5 C25 C26 106.8(15)
O5 C25 C24 111(3)
C26 C25 C24 110.1(16)
O5 C25 H25 109.5
C26 C25 H25 109.5
C24 C25 H25 109.5
C25 C26 H26A 109.5
C25 C26 H26B 109.5
H26A C26 H26B 109.5
C25 C26 H26C 109.5
H26A C26 H26C 109.5
H26B C26 H26C 109.5

loop_
_geom_bond_atom_site_label_1
_geom_bond_atom_site_label_2
_geom_bond_distance
O1 C9 1.202(3)
O2 C9 1.374(3)
O2 C10 1.381(3)
O3 C23 1.277(3)
O3 H3O 0.912(10)
O4A C23 1.236(7)
O4B C23 1.248(8)
N1 C20 1.337(3)
N1 C19 1.346(3)
C1 C2 1.511(3)
C1 C18 1.515(3)
C1 C17 1.542(3)
C1 H1 1.0000
C2 C10 1.346(3)
C2 C3 1.450(3)
C3 C4 1.405(3)
C3 C8 1.410(3)
C4 C5 1.379(3)
C4 H4 0.9500
C5 C6 1.393(4)
C5 H5 0.9500
C6 C7 1.383(4)
C6 H6 0.9500
C7 C8 1.390(4)
C7 H7 0.9500
C8 C9 1.470(4)
C10 C11 1.462(3)
C11 C16 1.400(3)
C11 C12 1.405(3)
C12 C13 1.385(4)
C12 H12 0.9500
C13 C14 1.382(4)
C13 H13 0.9500
C14 C15 1.388(4)
C14 H14 0.9500
C15 C16 1.391(3)
C15 H15 0.9500
C16 C17 1.509(3)
C17 C23 1.545(3)
C17 H17 1.0000
C18 C19 1.381(3)
C18 C22 1.394(3)
C19 H19 0.9500
C20 C21 1.375(4)
C20 H20 0.9500
C21 C22 1.379(4)
C21 H21 0.9500
C22 H22 0.9500
O5 C25 1.39(5)
O5 H5O 0.843(10)
C24 C25 1.46(3)
C24 H24A 0.9800
C24 H24B 0.9800
C24 H24C 0.9800
C25 C26 1.436(10)
C25 H25 1.0000
C26 H26A 0.9800
C26 H26B 0.9800
C26 H26C 0.9800

loop_
_geom_hbond_atom_site_label_D
_geom_hbond_atom_site_label_H
_geom_hbond_atom_site_label_A
_geom_hbond_distance_DH
_geom_hbond_distance_HA
_geom_hbond_distance_DA
_geom_hbond_angle_DHA
_geom_hbond_site_symmetry_A
O3 H3O N1 0.912(10) 1.636(11) 2.547(3) 177(4) 2_545
O5 H5O O4A 0.843(10) 2.01(2) 2.835(9) 168(8) .
O5 H5O O4B 0.843(10) 2.35(3) 3.127(8) 154(7) .

loop_
_geom_torsion_atom_site_label_1
_geom_torsion_atom_site_label_2
_geom_torsion_atom_site_label_3
_geom_torsion_atom_site_label_4
_geom_torsion
C18 C1 C2 C10 101.0(3)
C17 C1 C2 C10 -24.9(3)
C18 C1 C2 C3 -73.8(3)
C17 C1 C2 C3 160.4(2)
C10 C2 C3 C4 -178.7(2)
C1 C2 C3 C4 -3.9(3)
C10 C2 C3 C8 -1.8(3)
C1 C2 C3 C8 173.0(2)
C8 C3 C4 C5 -0.8(3)
C2 C3 C4 C5 176.1(2)
C3 C4 C5 C6 0.1(4)
C4 C5 C6 C7 0.7(4)
C5 C6 C7 C8 -0.8(4)
C6 C7 C8 C3 0.2(4)
C6 C7 C8 C9 -178.1(2)
C4 C3 C8 C7 0.6(4)
C2 C3 C8 C7 -176.4(2)
C4 C3 C8 C9 178.8(2)
C2 C3 C8 C9 1.8(3)
C10 O2 C9 O1 173.7(2)
C10 O2 C9 C8 -6.1(3)
C7 C8 C9 O1 0.6(4)
C3 C8 C9 O1 -177.7(3)
C7 C8 C9 O2 -179.6(2)
C3 C8 C9 O2 2.1(3)
C3 C2 C10 O2 -2.1(3)
C1 C2 C10 O2 -177.0(2)
C3 C2 C10 C11 173.9(2)
C1 C2 C10 C11 -1.0(4)
C9 O2 C10 C2 6.4(4)
C9 O2 C10 C11 -170.0(2)
C2 C10 C11 C16 11.1(4)
O2 C10 C11 C16 -172.5(2)
C2 C10 C11 C12 -167.7(2)
O2 C10 C11 C12 8.7(3)
C16 C11 C12 C13 -1.2(4)
C10 C11 C12 C13 177.5(2)
C11 C12 C13 C14 -0.6(4)
C12 C13 C14 C15 1.1(4)
C13 C14 C15 C16 0.3(4)
C14 C15 C16 C11 -2.1(4)
C14 C15 C16 C17 174.4(2)
C12 C11 C16 C15 2.6(3)
C10 C11 C16 C15 -176.3(2)
C12 C11 C16 C17 -174.0(2)
C10 C11 C16 C17 7.2(3)
C15 C16 C17 C1 150.8(2)
C11 C16 C17 C1 -32.7(3)
C15 C16 C17 C23 -82.8(3)
C11 C16 C17 C23 93.7(3)
C2 C1 C17 C16 40.2(3)
C18 C1 C17 C16 -86.6(2)
C2 C1 C17 C23 -86.5(2)
C18 C1 C17 C23 146.6(2)
C2 C1 C18 C19 -28.2(3)
C17 C1 C18 C19 98.6(3)
C2 C1 C18 C22 153.4(2)
C17 C1 C18 C22 -79.9(3)
C20 N1 C19 C18 -0.3(4)
C22 C18 C19 N1 -1.1(4)
C1 C18 C19 N1 -179.6(2)
C19 N1 C20 C21 1.3(4)
N1 C20 C21 C22 -1.0(4)
C20 C21 C22 C18 -0.4(4)
C19 C18 C22 C21 1.4(4)
C1 C18 C22 C21 180.0(2)
C16 C17 C23 O4A -131.8(4)
C1 C17 C23 O4A -3.9(5)
C16 C17 C23 O4B -169.4(4)
C1 C17 C23 O4B -41.5(5)
C16 C17 C23 O3 31.6(3)
C1 C17 C23 O3 159.5(2)
